data_2108902
loop_
_publ_author_name
'Garkul, Ilia'
'Zadesenets, Andrey'
'Filatov, Evgeny'
'Baidina, Iraida'
'Tkachev, Sergey'
'Samsonenko, Denis'
'Korenev, Sergey'

_publ_section_title
;
 Oxonium <i>trans</i>-bis(oxalato)rhodate and related sodium salts: a rare
 example of crystalline complex acid
;
_journal_issue 6
_journal_name_full 'Acta Crystallographica Section B'
_journal_page_first 1048
_journal_page_last 1054
_journal_paper_doi 10.1107/S205252062101115X
_journal_volume 77
_journal_year 2021
_chemical_formula_moiety 'C4 H8 Na O12 Rh'
_chemical_formula_sum 'C4 H8 Na O12 Rh'
_chemical_formula_weight 374.00
_space_group_crystal_system triclinic
_space_group_IT_number 2
_space_group_name_Hall '-P 1'
_space_group_name_H-M_alt 'P -1'
_atom_sites_solution_hydrogens difmap
_audit_creation_date 2021-05-27
_audit_creation_method
;
Olex2 1.2
(compiled 2018.05.29 svn.r3508 for OlexSys, GUI svn.r5506)
;
_cell_angle_alpha 97.7960(10)
_cell_angle_beta 92.0990(10)
_cell_angle_gamma 112.1130(10)
_cell_formula_units_Z 1
_cell_length_a 5.2554(2)
_cell_length_b 6.4584(2)
_cell_length_c 8.2102(2)
_cell_measurement_reflns_used 5321
_cell_measurement_temperature 150(2)
_cell_measurement_theta_max 33.22
_cell_measurement_theta_min 3.93
_cell_volume 254.612(14)
_computing_molecular_graphics 'Olex2 (Dolomanov et al., 2009)'
_computing_publication_material 'Olex2 (Dolomanov et al., 2009)'
_computing_structure_refinement 'ShelXL (Sheldrick, 2015)'
_computing_structure_solution 'SHELXS-97 (Sheldrick, 2008)'
_diffrn_ambient_temperature 150(2)
_diffrn_measured_fraction_theta_full 0.976
_diffrn_measured_fraction_theta_max 0.987
_diffrn_measurement_device_type 'Bruker APEX-II CCD'
_diffrn_measurement_method '\f and \w scans'
_diffrn_radiation_monochromator graphite
_diffrn_radiation_type MoK\a
_diffrn_radiation_wavelength 0.71073
_diffrn_reflns_av_R_equivalents 0.0238
_diffrn_reflns_av_unetI/netI 0.0243
_diffrn_reflns_Laue_measured_fraction_full 0.976
_diffrn_reflns_Laue_measured_fraction_max 0.987
_diffrn_reflns_limit_h_max 8
_diffrn_reflns_limit_h_min -7
_diffrn_reflns_limit_k_max 9
_diffrn_reflns_limit_k_min -9
_diffrn_reflns_limit_l_max 12
_diffrn_reflns_limit_l_min -8
_diffrn_reflns_number 5308
_diffrn_reflns_point_group_measured_fraction_full 0.976
_diffrn_reflns_point_group_measured_fraction_max 0.987
_diffrn_reflns_theta_full 25.242
_diffrn_reflns_theta_max 33.217
_diffrn_reflns_theta_min 3.929
_diffrn_standards_number 0
_exptl_absorpt_coefficient_mu 1.786
_exptl_absorpt_correction_T_max 0.7465
_exptl_absorpt_correction_T_min 0.6330
_exptl_absorpt_correction_type multi-scan
_exptl_absorpt_process_details
'SADABS-2012/1 (Bruker,2012) was used for absorption correction. wR2(int) was 0.0452 before and 0.0317 after correction. The Ratio of minimum to maximum transmission is 0.8480. The \l/2 correction factor is 0.0015.'
_exptl_crystal_colour orange
_exptl_crystal_colour_primary orange
_exptl_crystal_density_diffrn 2.439
_exptl_crystal_density_method 'not measured'
_exptl_crystal_description block
_exptl_crystal_F_000 184
_exptl_crystal_size_max 0.35
_exptl_crystal_size_mid 0.24
_exptl_crystal_size_min 0.2
_refine_diff_density_max 0.671
_refine_diff_density_min -1.283
_refine_diff_density_rms 0.091
_refine_ls_extinction_method none
_refine_ls_goodness_of_fit_ref 1.113
_refine_ls_hydrogen_treatment constr
_refine_ls_matrix_type full
_refine_ls_number_parameters 85
_refine_ls_number_reflns 1912
_refine_ls_number_restraints 0
_refine_ls_restrained_S_all 1.113
_refine_ls_R_factor_all 0.0157
_refine_ls_R_factor_gt 0.0156
_refine_ls_shift/su_max 0.000
_refine_ls_shift/su_mean 0.000
_refine_ls_structure_factor_coef Fsqd
_refine_ls_weighting_details 'w=1/[\s^2^(Fo^2^)+(0.0172P)^2^+0.1339P] where P=(Fo^2^+2Fc^2^)/3'
_refine_ls_weighting_scheme calc
_refine_ls_wR_factor_gt 0.0416
_refine_ls_wR_factor_ref 0.0420
_reflns_Friedel_coverage 0.000
_reflns_number_gt 1909
_reflns_number_total 1912
_reflns_threshold_expression 'I > 2\s(I)'
_cod_data_source_file yh5016sup1.cif
_cod_data_source_block NaRh-1
_cod_database_code 2108902
_publcif_datablock.id {c5f56b33-ec02-4492-8bc1-214dcdc4e2cb}

_shelx_shelxl_version_number 2017/1
_shelx_space_group_comment
;
The symmetry employed for this shelxl refinement is uniquely defined
by the following loop, which should always be used as a source of
symmetry information in preference to the above space-group names.
They are only intended as comments.
;
_shelx_estimated_absorpt_t_max 0.717
_shelx_estimated_absorpt_t_min 0.574
_olex2_refinement_description
;
1. Fixed Uiso
 At 1.5 times of:
  All O(H,H) groups
2.a Riding coordinates:
 O1W(H1WA,H1WB), O3W(H3WA,H3WB)
;
_olex2_submission_special_instructions 'No special instructions were received'

loop_
_space_group_symop_operation_xyz
'x, y, z'
'-x, -y, -z'

loop_
_atom_site_label
_atom_site_type_symbol
_atom_site_fract_x
_atom_site_fract_y
_atom_site_fract_z
_atom_site_U_iso_or_equiv
_atom_site_adp_type
_atom_site_occupancy
_atom_site_site_symmetry_order
_atom_site_calc_flag
_atom_site_refinement_flags_posn
_atom_site_refinement_flags_adp
_atom_site_refinement_flags_occupancy
_atom_site_disorder_assembly
_atom_site_disorder_group
Rh1 Rh 0.000000 0.000000 1.000000 0.00756(4) Uani 1 2 d S T P . .
Na1 Na 0.500000 0.500000 0.500000 0.01231(13) Uani 1 2 d S T P . .
O1 O -0.11311(17) 0.04743(14) 0.77586(11) 0.01107(14) Uani 1 1 d . . . . .
O1A O 0.06677(18) 0.24543(15) 0.57680(11) 0.01345(15) Uani 1 1 d . . . . .
O1W O 0.04954(18) -0.28639(14) 0.90209(11) 0.01221(15) Uani 1 1 d . . . . .
H1WA H 0.150910 -0.263265 0.817245 0.018 Uiso 1 1 d R . . . .
H1WB H -0.121770 -0.398025 0.849605 0.018 Uiso 1 1 d R . . . .
O2 O 0.37559(17) 0.20081(14) 0.94881(11) 0.01078(14) Uani 1 1 d . . . . .
O2A O 0.57540(18) 0.39956(14) 0.75369(11) 0.01248(15) Uani 1 1 d . . . . .
O3W O 0.64269(18) 0.21646(15) 0.35643(12) 0.01398(16) Uani 1 1 d . . . . .
H3WA H 0.483158 0.095091 0.328138 0.021 Uiso 1 1 d R . . . .
H3WB H 0.739648 0.187651 0.428218 0.021 Uiso 1 1 d R . . . .
C1 C 0.0870(2) 0.18476(17) 0.70994(14) 0.00915(17) Uani 1 1 d . . . . .
C2 C 0.3726(2) 0.27217(17) 0.81136(14) 0.00889(17) Uani 1 1 d . . . . .

loop_
_atom_site_aniso_label
_atom_site_aniso_U_11
_atom_site_aniso_U_22
_atom_site_aniso_U_33
_atom_site_aniso_U_23
_atom_site_aniso_U_13
_atom_site_aniso_U_12
Rh1 0.00489(6) 0.00923(5) 0.00694(6) 0.00411(4) 0.00054(3) -0.00005(4)
Na1 0.0134(3) 0.0131(3) 0.0111(3) 0.0059(2) 0.0037(2) 0.0043(2)
O1 0.0071(3) 0.0145(3) 0.0092(3) 0.0061(3) 0.0004(3) 0.0000(3)
O1A 0.0118(4) 0.0161(3) 0.0105(4) 0.0066(3) -0.0005(3) 0.0018(3)
O1W 0.0092(3) 0.0116(3) 0.0136(4) 0.0025(3) 0.0012(3) 0.0013(3)
O2 0.0067(3) 0.0141(3) 0.0097(3) 0.0061(3) 0.0010(3) 0.0004(3)
O2A 0.0084(3) 0.0142(3) 0.0120(4) 0.0058(3) 0.0019(3) -0.0001(3)
O3W 0.0099(3) 0.0155(3) 0.0144(4) 0.0020(3) -0.0005(3) 0.0028(3)
C1 0.0074(4) 0.0093(4) 0.0094(4) 0.0025(3) 0.0005(3) 0.0013(3)
C2 0.0075(4) 0.0090(4) 0.0090(4) 0.0023(3) 0.0006(3) 0.0017(3)

loop_
_atom_type_symbol
_atom_type_description
_atom_type_scat_dispersion_real
_atom_type_scat_dispersion_imag
_atom_type_scat_source
C C 0.0033 0.0016 'International Tables Vol C Tables 4.2.6.8 and 6.1.1.4'
H H 0.0000 0.0000 'International Tables Vol C Tables 4.2.6.8 and 6.1.1.4'
Na Na 0.0362 0.0249 'International Tables Vol C Tables 4.2.6.8 and 6.1.1.4'
O O 0.0106 0.0060 'International Tables Vol C Tables 4.2.6.8 and 6.1.1.4'
Rh Rh -1.1178 0.9187 'International Tables Vol C Tables 4.2.6.8 and 6.1.1.4'

loop_
_geom_angle_atom_site_label_1
_geom_angle_atom_site_label_2
_geom_angle_atom_site_label_3
_geom_angle
_geom_angle_site_symmetry_1
_geom_angle_site_symmetry_3
_geom_angle_publ_flag
O1 Rh1 O1 180.00(5) . 2_557 ?
O1 Rh1 O1W 91.60(4) . . ?
O1 Rh1 O1W 88.40(4) . 2_557 ?
O1 Rh1 O1W 91.61(4) 2_557 2_557 ?
O1 Rh1 O1W 88.40(4) 2_557 . ?
O1W Rh1 O1W 180.0 2_557 . ?
O2 Rh1 O1 82.53(3) . . ?
O2 Rh1 O1 82.53(3) 2_557 2_557 ?
O2 Rh1 O1 97.47(3) . 2_557 ?
O2 Rh1 O1 97.47(3) 2_557 . ?
O2 Rh1 O1W 87.16(4) . 2_557 ?
O2 Rh1 O1W 92.84(4) 2_557 2_557 ?
O2 Rh1 O1W 87.16(4) 2_557 . ?
O2 Rh1 O1W 92.84(4) . . ?
O2 Rh1 O2 180.0 . 2_557 ?
O1A Na1 O1A 180.0 2_666 . ?
O1A Na1 C1 158.92(3) 2_666 . ?
O1A Na1 C1 21.08(3) . . ?
O1A Na1 C1 21.08(3) 2_666 2_666 ?
O1A Na1 C1 158.92(3) . 2_666 ?
O1A Na1 C2 129.98(3) 2_666 . ?
O1A Na1 C2 50.02(3) 2_666 2_666 ?
O1A Na1 C2 129.98(3) . 2_666 ?
O1A Na1 C2 50.02(3) . . ?
O2A Na1 O1A 109.20(3) . 2_666 ?
O2A Na1 O1A 109.20(3) 2_666 . ?
O2A Na1 O1A 70.80(3) . . ?
O2A Na1 O1A 70.80(3) 2_666 2_666 ?
O2A Na1 O2A 180.0 . 2_666 ?
O2A Na1 O3W 88.57(3) . 2_666 ?
O2A Na1 O3W 88.57(3) 2_666 . ?
O2A Na1 O3W 91.43(3) 2_666 2_666 ?
O2A Na1 O3W 91.43(3) . . ?
O2A Na1 C1 49.72(3) 2_666 2_666 ?
O2A Na1 C1 130.28(3) 2_666 . ?
O2A Na1 C1 130.28(3) . 2_666 ?
O2A Na1 C1 49.72(3) . . ?
O2A Na1 C2 20.79(3) 2_666 2_666 ?
O2A Na1 C2 20.79(3) . . ?
O2A Na1 C2 159.21(3) . 2_666 ?
O2A Na1 C2 159.21(3) 2_666 . ?
O3W Na1 O1A 82.45(3) 2_666 . ?
O3W Na1 O1A 97.55(3) 2_666 2_666 ?
O3W Na1 O1A 82.45(3) . 2_666 ?
O3W Na1 O1A 97.55(3) . . ?
O3W Na1 O3W 180.00(5) . 2_666 ?
O3W Na1 C1 83.20(3) . 2_666 ?
O3W Na1 C1 96.80(3) 2_666 2_666 ?
O3W Na1 C1 96.80(3) . . ?
O3W Na1 C1 83.20(3) 2_666 . ?
O3W Na1 C2 94.36(3) 2_666 2_666 ?
O3W Na1 C2 85.64(3) 2_666 . ?
O3W Na1 C2 94.36(3) . . ?
O3W Na1 C2 85.64(3) . 2_666 ?
C1 Na1 C1 180.0 . 2_666 ?
C2 Na1 C1 28.94(3) . . ?
C2 Na1 C1 151.06(3) 2_666 . ?
C2 Na1 C1 28.94(3) 2_666 2_666 ?
C2 Na1 C1 151.06(3) . 2_666 ?
C2 Na1 C2 180.0 . 2_666 ?
C1 O1 Rh1 113.28(7) . . ?
C1 O1A Na1 113.62(7) . . ?
Rh1 O1W H1WA 110.9 . . ?
Rh1 O1W H1WB 110.5 . . ?
H1WA O1W H1WB 101.3 . . ?
C2 O2 Rh1 113.24(7) . . ?
C2 O2A Na1 117.14(7) . . ?
Na1 O3W H3WA 103.6 . . ?
Na1 O3W H3WB 105.7 . . ?
H3WA O3W H3WB 108.9 . . ?
O1 C1 Na1 170.44(8) . . ?
O1 C1 C2 114.98(10) . . ?
O1A C1 Na1 45.29(6) . . ?
O1A C1 O1 125.18(10) . . ?
O1A C1 C2 119.83(10) . . ?
C2 C1 Na1 74.53(6) . . ?
O2 C2 Na1 167.65(8) . . ?
O2 C2 C1 115.82(9) . . ?
O2A C2 Na1 42.07(6) . . ?
O2A C2 O2 125.58(10) . . ?
O2A C2 C1 118.59(10) . . ?
C1 C2 Na1 76.53(6) . . ?

loop_
_geom_bond_atom_site_label_1
_geom_bond_atom_site_label_2
_geom_bond_distance
_geom_bond_site_symmetry_2
_geom_bond_publ_flag
Rh1 O1 2.0109(9) . ?
Rh1 O1 2.0109(9) 2_557 ?
Rh1 O1W 2.0272(9) . ?
Rh1 O1W 2.0272(9) 2_557 ?
Rh1 O2 2.0090(8) 2_557 ?
Rh1 O2 2.0090(8) . ?
Na1 O1A 2.4192(9) 2_666 ?
Na1 O1A 2.4192(9) . ?
Na1 O2A 2.3272(9) . ?
Na1 O2A 2.3272(9) 2_666 ?
Na1 O3W 2.4121(9) . ?
Na1 O3W 2.4121(9) 2_666 ?
Na1 C1 3.1186(11) . ?
Na1 C1 3.1186(11) 2_666 ?
Na1 C2 3.0907(11) 2_666 ?
Na1 C2 3.0906(11) . ?
O1 C1 1.2866(13) . ?
O1A C1 1.2243(14) . ?
O1W H1WA 0.8870 . ?
O1W H1WB 0.9564 . ?
O2 C2 1.2773(14) . ?
O2A C2 1.2325(13) . ?
O3W H3WA 0.9016 . ?
O3W H3WB 0.8490 . ?
C1 C2 1.5516(16) . ?

loop_
_geom_torsion_atom_site_label_1
_geom_torsion_atom_site_label_2
_geom_torsion_atom_site_label_3
_geom_torsion_atom_site_label_4
_geom_torsion
_geom_torsion_site_symmetry_1
_geom_torsion_site_symmetry_2
_geom_torsion_site_symmetry_3
_geom_torsion_site_symmetry_4
_geom_torsion_publ_flag
Rh1 O1 C1 O1A -177.53(9) . . . . ?
Rh1 O1 C1 C2 3.44(12) . . . . ?
Rh1 O2 C2 Na1 178.0(3) . . . . ?
Rh1 O2 C2 O2A 179.01(9) . . . . ?
Rh1 O2 C2 C1 -2.06(12) . . . . ?
Na1 O1A C1 O1 -178.92(9) . . . . ?
Na1 O1A C1 C2 0.07(13) . . . . ?
Na1 O2A C2 O2 -179.67(8) . . . . ?
Na1 O2A C2 C1 1.43(13) . . . . ?
Na1 C1 C2 O2 -179.99(9) . . . . ?
Na1 C1 C2 O2A -0.99(9) . . . . ?
O1 C1 C2 Na1 179.04(9) . . . . ?
O1 C1 C2 O2 -0.95(14) . . . . ?
O1 C1 C2 O2A 178.05(10) . . . . ?
O1A C1 C2 Na1 -0.05(9) . . . . ?
O1A C1 C2 O2 179.96(10) . . . . ?
O1A C1 C2 O2A -1.04(16) . . . . ?

_cod_database_fobs_code 2108902
